data_1566166
loop_
_publ_author_name
'Pazini, Alessandra'
'Maqueira, Luis'
'Avila, Harold C.'
'Valente, Felipe M.'
'Aderne, Rian E.'
'Back, Davi'
'Auc\'elio, Ricardo Q.'
'Cremona, Marco'
'Limberger, Jones'

_publ_section_title
;
 Phenoxy-benzothiadiazole dyes: Synthesis, photophysical properties and
 preliminary application in OLEDs
;
_journal_issue 31
_journal_name_full 'Tetrahedron Letters'
_journal_page_first 2994
_journal_page_last 2999
_journal_paper_doi 10.1016/j.tetlet.2018.06.052
_journal_volume 59
_journal_year 2018
_chemical_formula_moiety 'C13 H9 Br N2 O2 S'
_chemical_formula_sum 'C13 H9 Br N2 O2 S'
_chemical_formula_weight 337.19
_chemical_melting_point 393
_chemical_name_common 'methoxyphenoxy bromobenzo thiadiazole'
_chemical_name_systematic
;
4-(4-methoxyphenoxy)-7-bromobenzo[c][1,2,5]thiadiazole
;
_space_group_IT_number 14
_space_group_name_Hall '-P 2ybc'
_space_group_name_H-M_alt 'P 1 21/c 1'
_symmetry_cell_setting monoclinic
_symmetry_space_group_name_Hall '-P 2ybc'
_symmetry_space_group_name_H-M 'P 1 21/c 1'
_atom_sites_solution_hydrogens geom
_atom_sites_solution_primary direct
_atom_sites_solution_secondary difmap
_cell_angle_alpha 90
_cell_angle_beta 97.8990(10)
_cell_angle_gamma 90
_cell_formula_units_Z 4
_cell_length_a 4.4218(2)
_cell_length_b 28.1414(11)
_cell_length_c 10.3354(4)
_cell_measurement_reflns_used 9888
_cell_measurement_temperature 294(2)
_cell_measurement_theta_max 27.865
_cell_measurement_theta_min 2.46
_cell_volume 1273.89(9)
_computing_cell_refinement 'SAINT V8.34A (Bruker AXS Inc., 2013)'
_computing_data_collection 'Bruker Instrument Service v4.2.7'
_computing_data_reduction 'SAINT V8.34A (Bruker AXS Inc., 2013)'
_computing_molecular_graphics 'Diamond (version 3.2i; Crystal Impact GbR'
_computing_structure_refinement 'SHELXL-2008 (Sheldrick, 2008)'
_computing_structure_solution 'SHELXL-2008 (Sheldrick, 2008)'
_diffrn_ambient_temperature 294(2)
_diffrn_detector_area_resol_mean 10.4167
_diffrn_measured_fraction_theta_full 0.997
_diffrn_measured_fraction_theta_max 0.997
_diffrn_measurement_device_type 'Bruker D8 Quest Photon 100 diffractometer'
_diffrn_measurement_method '2\% \f & \w scans'
_diffrn_radiation_monochromator 'Montel type 2-dim beam shaping X ray optics'
_diffrn_radiation_type MoK\a
_diffrn_radiation_wavelength 0.71073
_diffrn_reflns_av_R_equivalents 0.0357
_diffrn_reflns_av_unetI/netI 0.0466
_diffrn_reflns_limit_h_max 4
_diffrn_reflns_limit_h_min -5
_diffrn_reflns_limit_k_max 37
_diffrn_reflns_limit_k_min -36
_diffrn_reflns_limit_l_max 13
_diffrn_reflns_limit_l_min -13
_diffrn_reflns_number 11276
_diffrn_reflns_theta_full 27.91
_diffrn_reflns_theta_max 27.91
_diffrn_reflns_theta_min 2.46
_diffrn_source 'micro-focus tube'
_exptl_absorpt_coefficient_mu 3.388
_exptl_absorpt_correction_T_max 0.7602
_exptl_absorpt_correction_T_min 0.4599
_exptl_absorpt_correction_type multi-scan
_exptl_absorpt_process_details
;
SADABS (version 2012/1; Bruker, 2012) was used to perform the numerical
        absorption correction based on the indexed faces of the crystal.
;
_exptl_crystal_colour yellow
_exptl_crystal_density_diffrn 1.758
_exptl_crystal_density_method 'not measured'
_exptl_crystal_description tabular
_exptl_crystal_F_000 672
_exptl_crystal_size_max 0.29
_exptl_crystal_size_mid 0.17
_exptl_crystal_size_min 0.09
_refine_diff_density_max 0.279
_refine_diff_density_min -0.434
_refine_diff_density_rms 0.06
_refine_ls_extinction_coef none
_refine_ls_extinction_method none
_refine_ls_goodness_of_fit_ref 1.078
_refine_ls_hydrogen_treatment constr
_refine_ls_matrix_type full
_refine_ls_number_parameters 172
_refine_ls_number_reflns 3037
_refine_ls_number_restraints 0
_refine_ls_restrained_S_all 1.078
_refine_ls_R_factor_all 0.0487
_refine_ls_R_factor_gt 0.0335
_refine_ls_shift/su_max 0
_refine_ls_shift/su_mean 0
_refine_ls_structure_factor_coef Fsqd
_refine_ls_weighting_details 'calc w=1/[\s^2^(Fo^2^)+(0.0277P)^2^+0.4315P] where P=(Fo^2^+2Fc^2^)/3'
_refine_ls_weighting_scheme calc
_refine_ls_wR_factor_gt 0.0828
_refine_ls_wR_factor_ref 0.0899
_reflns_number_gt 2360
_reflns_number_total 3037
_reflns_threshold_expression >2\s(I)
_cod_data_source_file Tetrahedron-Letters-2018-59-2994.cif
_cod_data_source_block test3
_cod_depositor_comments
;
The following automatic conversions were performed:

data item '_chemical_melting_point' value '393K' was changed to '393'
-- the value should be numeric and without a unit designator.

data item '_exptl_crystal_density_meas' value 'none' was changed to
'?' -- the value is perceived as not measured.

Automatic conversion script
Id: cif_fix_values 8738 2021-04-28 16:35:53Z antanas 
;
_cod_original_sg_symbol_Hall -P2ybc
_cod_original_sg_symbol_H-M P21/c
_cod_database_code 1566166

loop_
_symmetry_equiv_pos_as_xyz
'x, y, z'
'-x, y+1/2, -z+1/2'
'-x, -y, -z'
'x, -y-1/2, z-1/2'

loop_
_atom_site_label
_atom_site_type_symbol
_atom_site_fract_x
_atom_site_fract_y
_atom_site_fract_z
_atom_site_U_iso_or_equiv
_atom_site_adp_type
_atom_site_occupancy
_atom_site_symmetry_multiplicity
_atom_site_calc_flag
_atom_site_refinement_flags
_atom_site_disorder_assembly
_atom_site_disorder_group
Br Br 0.34840(8) 0.477001(11) 0.15235(3) 0.06383(13) Uani 1 1 d . . .
S S 0.17147(14) 0.44672(2) 0.59399(6) 0.04698(16) Uani 1 1 d . . .
O2 O 0.7286(4) 0.32175(7) 0.55116(16) 0.0519(4) Uani 1 1 d . . .
O1 O 1.0873(5) 0.13701(7) 0.48086(18) 0.0574(5) Uani 1 1 d . . .
N2 N 0.2064(4) 0.46320(7) 0.44685(19) 0.0419(4) Uani 1 1 d . . .
N1 N 0.3653(4) 0.39797(8) 0.60533(18) 0.0418(4) Uani 1 1 d . . .
C12 C 0.3800(5) 0.42998(8) 0.3997(2) 0.0357(5) Uani 1 1 d . . .
C13 C 0.4745(5) 0.42862(9) 0.2738(2) 0.0411(5) Uani 1 1 d . . .
C10 C 0.4695(5) 0.39264(8) 0.4901(2) 0.0363(5) Uani 1 1 d . . .
C8 C 0.6547(5) 0.35464(8) 0.4553(2) 0.0397(5) Uani 1 1 d . . .
C2 C 0.9873(5) 0.18288(8) 0.4872(2) 0.0397(5) Uani 1 1 d . . .
C11 C 0.6545(6) 0.39241(9) 0.2444(2) 0.0456(5) Uani 1 1 d . . .
H11 H 0.7201 0.3917 0.1627 0.055 Uiso 1 1 calc R . .
C3 C 0.7551(6) 0.20257(9) 0.4027(2) 0.0468(6) Uani 1 1 d . . .
H3 H 0.6546 0.1847 0.3342 0.056 Uiso 1 1 calc R . .
C7 C 0.8216(5) 0.27608(8) 0.5199(2) 0.0395(5) Uani 1 1 d . . .
C9 C 0.7461(5) 0.35541(9) 0.3349(2) 0.0455(5) Uani 1 1 d . . .
H9 H 0.8711 0.3312 0.3114 0.055 Uiso 1 1 calc R . .
C6 C 1.0554(6) 0.25669(10) 0.6044(2) 0.0457(6) Uani 1 1 d . . .
H6 H 1.1579 0.2748 0.6719 0.055 Uiso 1 1 calc R . .
C5 C 0.6710(6) 0.24954(10) 0.4202(3) 0.0532(6) Uani 1 1 d . . .
H5 H 0.5118 0.263 0.3638 0.064 Uiso 1 1 calc R . .
C4 C 1.1365(6) 0.20999(10) 0.5882(2) 0.0501(6) Uani 1 1 d . . .
H4 H 1.2934 0.1965 0.6457 0.06 Uiso 1 1 calc R . .
C1 C 0.9349(8) 0.10804(11) 0.3806(3) 0.0667(8) Uani 1 1 d . . .
H1A H 1.0236 0.0768 0.3863 0.1 Uiso 1 1 calc R . .
H1B H 0.9552 0.1217 0.2972 0.1 Uiso 1 1 calc R . .
H1C H 0.7226 0.1059 0.3904 0.1 Uiso 1 1 calc R . .

loop_
_atom_site_aniso_label
_atom_site_aniso_U_11
_atom_site_aniso_U_22
_atom_site_aniso_U_33
_atom_site_aniso_U_23
_atom_site_aniso_U_13
_atom_site_aniso_U_12
Br 0.0996(3) 0.04385(17) 0.04606(17) 0.01301(12) 0.00282(14) 0.00071(14)
S 0.0555(3) 0.0430(3) 0.0433(3) -0.0004(3) 0.0100(3) 0.0065(3)
O2 0.0765(12) 0.0412(10) 0.0356(8) 0.0005(8) -0.0010(8) 0.0194(9)
O1 0.0767(12) 0.0376(10) 0.0538(10) -0.0047(9) -0.0053(9) 0.0130(9)
N2 0.0473(10) 0.0331(10) 0.0445(10) 0.0003(9) 0.0035(8) 0.0012(8)
N1 0.0486(10) 0.0393(11) 0.0374(9) 0.0019(9) 0.0054(8) 0.0032(8)
C12 0.0369(10) 0.0307(11) 0.0377(11) -0.0012(9) -0.0008(8) -0.0054(8)
C13 0.0513(12) 0.0325(11) 0.0377(11) 0.0027(10) 0.0004(9) -0.0069(10)
C10 0.0374(10) 0.0351(12) 0.0344(10) -0.0010(10) -0.0017(8) -0.0025(9)
C8 0.0457(11) 0.0339(12) 0.0371(11) -0.0008(10) -0.0036(9) 0.0022(9)
C2 0.0501(12) 0.0350(12) 0.0347(11) 0.0013(10) 0.0084(9) 0.0032(10)
C11 0.0559(13) 0.0438(13) 0.0372(11) -0.0011(11) 0.0075(10) -0.0051(11)
C3 0.0556(13) 0.0432(14) 0.0382(12) -0.0009(11) -0.0055(10) -0.0016(11)
C7 0.0493(12) 0.0351(12) 0.0339(11) 0.0024(10) 0.0045(9) 0.0069(10)
C9 0.0514(13) 0.0406(13) 0.0449(12) -0.0049(11) 0.0074(10) 0.0048(11)
C6 0.0506(12) 0.0445(14) 0.0387(12) -0.0054(11) -0.0054(10) 0.0056(11)
C5 0.0619(15) 0.0463(14) 0.0449(13) 0.0019(12) -0.0156(11) 0.0106(12)
C4 0.0556(14) 0.0464(15) 0.0433(13) -0.0032(12) -0.0104(11) 0.0154(11)
C1 0.104(2) 0.0434(16) 0.0512(15) -0.0111(14) 0.0035(15) 0.0081(15)

loop_
_atom_type_symbol
_atom_type_description
_atom_type_scat_dispersion_real
_atom_type_scat_dispersion_imag
_atom_type_scat_source
C C 0.0033 0.0016 'International Tables Vol C Tables 4.2.6.8 and 6.1.1.4'
H H 0 0 'International Tables Vol C Tables 4.2.6.8 and 6.1.1.4'
N N 0.0061 0.0033 'International Tables Vol C Tables 4.2.6.8 and 6.1.1.4'
O O 0.0106 0.006 'International Tables Vol C Tables 4.2.6.8 and 6.1.1.4'
S S 0.1246 0.1234 'International Tables Vol C Tables 4.2.6.8 and 6.1.1.4'
Br Br -0.2901 2.4595 'International Tables Vol C Tables 4.2.6.8 and 6.1.1.4'

loop_
_geom_angle_atom_site_label_1
_geom_angle_atom_site_label_2
_geom_angle_atom_site_label_3
_geom_angle
_geom_angle_site_symmetry_1
_geom_angle_site_symmetry_3
N1 S N2 101.17(11) . .
C8 O2 C7 120.29(18) . .
C2 O1 C1 117.0(2) . .
C12 N2 S 105.94(16) . .
C10 N1 S 105.90(16) . .
N2 C12 C13 127.3(2) . .
N2 C12 C10 113.37(19) . .
C13 C12 C10 119.3(2) . .
C11 C13 C12 118.8(2) . .
C11 C13 Br 121.60(18) . .
C12 C13 Br 119.57(18) . .
N1 C10 C8 126.0(2) . .
N1 C10 C12 113.6(2) . .
C8 C10 C12 120.4(2) . .
C9 C8 O2 127.2(2) . .
C9 C8 C10 118.2(2) . .
O2 C8 C10 114.58(19) . .
O1 C2 C3 124.7(2) . .
O1 C2 C4 115.6(2) . .
C3 C2 C4 119.7(2) . .
C13 C11 C9 121.8(2) . .
C2 C3 C5 119.4(2) . .
C5 C7 C6 120.6(2) . .
C5 C7 O2 123.1(2) . .
C6 C7 O2 115.9(2) . .
C8 C9 C11 121.3(2) . .
C7 C6 C4 119.2(2) . .
C7 C5 C3 120.3(2) . .
C6 C4 C2 120.8(2) . .

loop_
_geom_bond_atom_site_label_1
_geom_bond_atom_site_label_2
_geom_bond_distance
_geom_bond_site_symmetry_2
Br C13 1.884(2) .
S N1 1.614(2) .
S N2 1.617(2) .
O2 C8 1.362(3) .
O2 C7 1.401(3) .
O1 C2 1.369(3) .
O1 C1 1.414(3) .
N2 C12 1.343(3) .
N1 C10 1.343(3) .
C12 C13 1.421(3) .
C12 C10 1.425(3) .
C13 C11 1.353(4) .
C10 C8 1.423(3) .
C8 C9 1.360(3) .
C2 C3 1.370(3) .
C2 C4 1.384(3) .
C11 C9 1.421(3) .
C3 C5 1.392(4) .
C7 C5 1.369(3) .
C7 C6 1.372(3) .
C6 C4 1.379(4) .
